data_7242822
loop_
_publ_author_name
'Sekharan, Sivakumar'
'Liu, Xuetao'
'Yang, Zhuocen'
'Liu, Xiang'
'Deng, Li'
'Ruan, Shigang'
'Abramov, Yuriy'
'Sun, GuangXu'
'Li, Sizhu'
'Zhou, Tian'
'Shi, Baime'
'Zeng, Qun'
'Zeng, Qiao'
'Chang, Chao'
'Jin, Yingdi'
'Shi, Xuekun'

_publ_section_title
;
 Selecting a stable solid form of remdesivir using microcrystal electron
 diffraction and crystal structure prediction
;
_journal_issue 28
_journal_name_full 'RSC Advances'
_journal_page_first 17408
_journal_page_last 17412
_journal_paper_doi 10.1039/D1RA03100G
_journal_volume 11
_journal_year 2021
_chemical_formula_sum 'C27 H34 N6 O8 P'
_chemical_formula_weight 601.55
_chemical_name_systematic remdesivir
_space_group_crystal_system monoclinic
_space_group_IT_number 4
_space_group_name_Hall 'P 2yb'
_space_group_name_H-M_alt 'P 1 21 1'
_atom_sites_solution_hydrogens geom
_audit_creation_method SHELXL-2018/3
_audit_update_record
;
2021-02-07 deposited with the CCDC.	2021-04-27 downloaded from the CCDC.
;
_cell_angle_alpha 90
_cell_angle_beta 100.9(6)
_cell_angle_gamma 90
_cell_formula_units_Z 2
_cell_length_a 10.21(4)
_cell_length_b 12.49(14)
_cell_length_c 10.85(10)
_cell_measurement_temperature 80(2)
_cell_volume 1359(2)
_computing_structure_refinement 'SHELXL-2018/3 (Sheldrick, 2018)'
_computing_structure_solution 'SHELXT 2018/2 (Sheldrick, 2018)'
_diffrn_ambient_temperature 80(2)
_diffrn_measured_fraction_theta_full 0.950
_diffrn_measured_fraction_theta_max 0.950
_diffrn_radiation_wavelength 0.02508
_diffrn_reflns_av_R_equivalents 0.2297
_diffrn_reflns_av_unetI/netI 0.2468
_diffrn_reflns_Laue_measured_fraction_full 0.950
_diffrn_reflns_Laue_measured_fraction_max 0.950
_diffrn_reflns_limit_h_max 11
_diffrn_reflns_limit_h_min -11
_diffrn_reflns_limit_k_max 13
_diffrn_reflns_limit_k_min -13
_diffrn_reflns_limit_l_max 11
_diffrn_reflns_limit_l_min -12
_diffrn_reflns_number 11574
_diffrn_reflns_point_group_measured_fraction_full 0.915
_diffrn_reflns_point_group_measured_fraction_max 0.915
_diffrn_reflns_theta_full 0.798
_diffrn_reflns_theta_max 0.798
_diffrn_reflns_theta_min 0.089
_exptl_absorpt_coefficient_mu 0.000
_exptl_crystal_density_diffrn 1.470
_exptl_crystal_F_000 234
_refine_diff_density_max 0.242
_refine_diff_density_min -0.226
_refine_diff_density_rms 0.070
_refine_ls_abs_structure_details
;
 All f" are zero, so absolute structure could not be determined
;
_refine_ls_extinction_method none
_refine_ls_goodness_of_fit_ref 1.042
_refine_ls_hydrogen_treatment constr
_refine_ls_matrix_type full
_refine_ls_number_parameters 360
_refine_ls_number_reflns 3562
_refine_ls_number_restraints 1
_refine_ls_restrained_S_all 1.042
_refine_ls_R_factor_all 0.2331
_refine_ls_R_factor_gt 0.1609
_refine_ls_shift/su_max 0.969
_refine_ls_shift/su_mean 0.018
_refine_ls_structure_factor_coef Fsqd
_refine_ls_weighting_details 'w=1/[\s^2^(Fo^2^)+(0.2667P)^2^] where P=(Fo^2^+2Fc^2^)/3'
_refine_ls_weighting_scheme calc
_refine_ls_wR_factor_gt 0.3680
_refine_ls_wR_factor_ref 0.4225
_reflns_Friedel_coverage 0.828
_reflns_Friedel_fraction_full 0.876
_reflns_Friedel_fraction_max 0.876
_reflns_number_gt 2006
_reflns_number_total 3562
_reflns_threshold_expression 'I > 2\s(I)'
_cod_data_source_file d1ra03100g2.cif
_cod_data_source_block temp_a_init
_cod_original_cell_volume 1359(21)
_cod_original_sg_symbol_H-M 'P 21'
_cod_database_code 7242822
_shelx_shelxl_version_number 2018/3
_shelx_space_group_comment
;
The symmetry employed for this shelxl refinement is uniquely defined
by the following loop, which should always be used as a source of
symmetry information in preference to the above space-group names.
They are only intended as comments.
;

loop_
_space_group_symop_operation_xyz
'x, y, z'
'-x, y+1/2, -z'

loop_
_atom_site_label
_atom_site_type_symbol
_atom_site_fract_x
_atom_site_fract_y
_atom_site_fract_z
_atom_site_U_iso_or_equiv
_atom_site_adp_type
_atom_site_occupancy
_atom_site_site_symmetry_order
_atom_site_calc_flag
_atom_site_refinement_flags_posn
_atom_site_refinement_flags_adp
_atom_site_refinement_flags_occupancy
_atom_site_disorder_assembly
_atom_site_disorder_group
N2 N 0.6723(6) 0.8010(12) 0.7250(10) 0.064(5) Uani 1 1 d G . . . .
N3 N 0.7390(8) 0.7847(13) 0.8476(9) 0.069(5) Uani 1 1 d G . . . .
C00K C 0.8775(9) 0.7846(15) 0.8749(9) 0.079(7) Uani 1 1 d G . . . .
H00K H 0.923114 0.773521 0.958688 0.095 Uiso 1 1 calc R U . . .
N00B N 0.9494(6) 0.8008(15) 0.7797(11) 0.067(6) Uani 1 1 d G . . . .
C004 C 0.8828(9) 0.8171(14) 0.6572(10) 0.076(7) Uani 1 1 d G . . . .
C00H C 0.7442(9) 0.8172(14) 0.6298(8) 0.068(6) Uani 1 1 d G . . . .
C3 C -0.0802(9) 0.4431(13) 0.7948(15) 0.084(9) Uani 1 1 d G . . . .
C00V C -0.1023(13) 0.4879(13) 0.6754(14) 0.084(7) Uani 1 1 d G . . . .
H00V H -0.032894 0.488290 0.628050 0.101 Uiso 1 1 calc R U . . .
C00Q C -0.2257(16) 0.5321(16) 0.6253(14) 0.095(8) Uani 1 1 d G . . . .
H00Q H -0.240777 0.562725 0.543703 0.114 Uiso 1 1 calc R U . . .
C00R C -0.3272(12) 0.5315(18) 0.6946(17) 0.118(11) Uani 1 1 d G . . . .
H00R H -0.411615 0.561756 0.660352 0.142 Uiso 1 1 calc R U . . .
C015 C -0.3052(11) 0.4867(16) 0.8140(17) 0.097(9) Uani 1 1 d G . . . .
H015 H -0.374571 0.486351 0.861351 0.116 Uiso 1 1 calc R U . . .
C00W C -0.1817(12) 0.4425(14) 0.8641(14) 0.117(13) Uani 1 1 d G . . . .
H00W H -0.166688 0.411915 0.945701 0.141 Uiso 1 1 calc R U . . .
P001 P 0.1564(8) 0.3920(10) 0.7947(10) 0.056(3) Uani 1 1 d . . . . .
O1 O 0.2621(17) 0.877(2) 0.664(2) 0.090(7) Uani 1 1 d . . . . .
H1C H 0.247870 0.910733 0.727027 0.135 Uiso 1 1 calc R U . . .
N1 N 0.9505(19) 0.826(2) 0.572(2) 0.084(7) Uani 1 1 d . . . . .
H1A H 0.910311 0.832461 0.493345 0.101 Uiso 1 1 calc R U . . .
H1B H 1.038209 0.825783 0.591524 0.101 Uiso 1 1 calc R U . . .
C1 C 0.5302(16) 0.823(2) 0.567(2) 0.079(8) Uani 1 1 d . . . . .
H1 H 0.444933 0.831559 0.515205 0.094 Uiso 1 1 calc R U . . .
O2 O 0.0261(14) 0.3992(19) 0.850(2) 0.085(6) Uani 1 1 d . . . . .
O002 O 0.2144(18) 0.4988(18) 0.8403(18) 0.077(6) Uani 1 1 d . . . . .
C2 C 0.4591(16) 0.781(2) 0.762(2) 0.067(6) Uani 1 1 d . . . . .
O3 O 0.053(3) 0.160(2) 0.867(2) 0.102(8) Uani 1 1 d . . . . .
O4 O 0.164(3) 0.039(5) 0.762(9) 0.28(4) Uani 1 1 d . . . . .
C003 C 0.4760(15) 0.8548(15) 0.8672(19) 0.047(4) Uani 1 1 d . . . . .
N4 N 0.245(2) 0.3011(16) 0.8793(16) 0.067(5) Uani 1 1 d . . . . .
H4 H 0.283411 0.316750 0.956866 0.080 Uiso 1 1 calc R U . . .
C4 C 0.390(2) 0.151(3) 0.905(3) 0.104(10) Uani 1 1 d . . . . .
H4A H 0.391198 0.073424 0.893243 0.156 Uiso 1 1 calc R U . . .
H4B H 0.394529 0.167301 0.994169 0.156 Uiso 1 1 calc R U . . .
H4C H 0.465945 0.183542 0.876246 0.156 Uiso 1 1 calc R U . . .
O5 O 0.4656(13) 0.6829(16) 0.8157(17) 0.062(4) Uani 1 1 d . . . . .
O006 O 0.2020(18) 0.786(2) 0.8656(19) 0.103(9) Uani 1 1 d . . . . .
H00I H 0.121263 0.800283 0.838695 0.154 Uiso 1 1 calc R U . . .
C00C C 0.5527(14) 0.7995(17) 0.6840(17) 0.049(5) Uani 1 1 d . . . . .
C00D C 0.2636(17) 0.196(2) 0.831(3) 0.090(8) Uani 1 1 d . . . . .
H00D H 0.276226 0.203980 0.742491 0.108 Uiso 1 1 calc R U . . .
N00F N 0.4949(16) 0.915(2) 0.9450(19) 0.070(6) Uani 1 1 d . . . . .
C00G C 0.2441(16) 0.718(2) 0.789(3) 0.094(9) Uani 1 1 d . . . . .
H00G H 0.166361 0.678109 0.740601 0.113 Uiso 1 1 calc R U . . .
C00L C 0.3106(17) 0.7883(19) 0.6967(19) 0.064(6) Uani 1 1 d . . . . .
H00L H 0.302634 0.745361 0.617916 0.077 Uiso 1 1 calc R U . . .
C00N C 0.3438(17) 0.6424(19) 0.849(2) 0.070(7) Uani 1 1 d . . . . .
H00N H 0.349989 0.642205 0.942280 0.084 Uiso 1 1 calc R U . . .
C00P C 0.6557(19) 0.833(2) 0.528(2) 0.076(7) Uani 1 1 d . . . . .
H00P H 0.671168 0.848893 0.446260 0.091 Uiso 1 1 calc R U . . .
C00T C -0.290(2) 0.074(4) 0.752(3) 0.139(16) Uani 1 1 d . . . . .
H00A H -0.294193 0.047036 0.836643 0.167 Uiso 1 1 calc R U . . .
H00B H -0.278322 0.011967 0.698143 0.167 Uiso 1 1 calc R U . . .
C00U C 0.3248(18) 0.537(2) 0.799(2) 0.068(6) Uani 1 1 d . . . . .
H00C H 0.309531 0.539069 0.706574 0.081 Uiso 1 1 calc R U . . .
H00E H 0.403749 0.492250 0.830635 0.081 Uiso 1 1 calc R U . . .
O00X O 0.1479(13) 0.368(2) 0.671(2) 0.094(9) Uani 1 1 d . . . . .
C00Y C 0.150(3) 0.127(3) 0.830(3) 0.110(11) Uani 1 1 d . . . . .
C00Z C -0.139(3) 0.185(3) 0.660(3) 0.099(9) Uani 1 1 d . . . . .
H00F H -0.051501 0.220248 0.684168 0.118 Uiso 1 1 calc R U . . .
H00H H -0.204466 0.240093 0.621432 0.118 Uiso 1 1 calc R U . . .
C010 C -0.176(2) 0.147(2) 0.759(3) 0.081(7) Uani 1 1 d . . . . .
H010 H -0.198777 0.210425 0.806436 0.097 Uiso 1 1 calc R U . . .
C011 C -0.130(3) 0.092(2) 0.557(3) 0.102(9) Uani 1 1 d . . . . .
H01A H -0.090235 0.122509 0.488581 0.153 Uiso 1 1 calc R U . . .
H01B H -0.219035 0.065178 0.522599 0.153 Uiso 1 1 calc R U . . .
H01C H -0.073460 0.033848 0.596899 0.153 Uiso 1 1 calc R U . . .
C012 C -0.062(4) 0.088(3) 0.850(3) 0.130(14) Uani 1 1 d . . . . .
H01D H -0.089044 0.074132 0.931768 0.156 Uiso 1 1 calc R U . . .
H01E H -0.040248 0.019293 0.814078 0.156 Uiso 1 1 calc R U . . .
C013 C -0.433(6) 0.137(6) 0.692(5) 0.24(4) Uani 1 1 d . . . . .
H01F H -0.418083 0.187454 0.626381 0.367 Uiso 1 1 calc R U . . .
H01G H -0.464964 0.176882 0.758540 0.367 Uiso 1 1 calc R U . . .
H01H H -0.500791 0.084629 0.655339 0.367 Uiso 1 1 calc R U . . .

loop_
_atom_site_aniso_label
_atom_site_aniso_U_11
_atom_site_aniso_U_22
_atom_site_aniso_U_33
_atom_site_aniso_U_23
_atom_site_aniso_U_13
_atom_site_aniso_U_12
N2 0.054(9) 0.066(15) 0.074(12) 0.041(10) 0.015(9) 0.006(9)
N3 0.021(6) 0.096(17) 0.093(14) 0.000(11) 0.013(7) -0.007(8)
C00K 0.049(9) 0.08(2) 0.094(16) 0.044(14) -0.016(10) 0.001(11)
N00B 0.064(9) 0.062(15) 0.078(12) 0.046(10) 0.020(9) 0.031(9)
C004 0.028(8) 0.09(2) 0.124(19) 0.029(14) 0.038(11) -0.005(10)
C00H 0.020(7) 0.10(2) 0.073(13) 0.019(11) -0.008(8) 0.011(9)
C3 0.044(11) 0.08(2) 0.13(2) 0.077(16) 0.033(12) 0.009(10)
C00V 0.073(13) 0.09(2) 0.10(2) -0.020(14) 0.030(13) -0.009(13)
C00Q 0.095(16) 0.08(2) 0.11(2) -0.001(14) 0.023(16) 0.020(15)
C00R 0.090(18) 0.08(3) 0.19(3) -0.04(2) 0.04(2) 0.038(17)
C015 0.059(12) 0.11(3) 0.13(2) 0.001(18) 0.050(14) 0.036(14)
C00W 0.030(9) 0.17(3) 0.15(3) -0.09(2) 0.020(13) -0.006(13)
P001 0.033(4) 0.078(9) 0.056(7) -0.028(5) 0.008(4) -0.001(5)
O1 0.045(8) 0.12(2) 0.095(15) 0.025(13) -0.009(9) -0.006(11)
N1 0.052(9) 0.11(2) 0.095(15) -0.016(12) 0.023(10) -0.025(11)
C1 0.030(8) 0.11(2) 0.082(17) 0.030(13) -0.017(9) 0.006(10)
O2 0.031(7) 0.089(16) 0.143(18) 0.010(12) 0.040(9) -0.004(9)
O002 0.073(10) 0.080(17) 0.069(13) -0.019(9) -0.009(9) 0.027(10)
C2 0.029(8) 0.065(19) 0.099(16) 0.031(13) -0.009(9) 0.013(9)
O3 0.130(19) 0.076(19) 0.110(18) 0.001(13) 0.049(15) -0.017(16)
O4 0.067(16) 0.18(5) 0.62(12) -0.15(7) 0.09(3) -0.02(2)
C003 0.041(8) 0.033(13) 0.065(13) -0.012(10) 0.009(8) -0.005(7)
N4 0.098(12) 0.058(14) 0.046(9) -0.030(8) 0.018(8) -0.019(11)
C4 0.062(12) 0.09(3) 0.15(3) 0.016(16) 0.000(14) 0.042(14)
O5 0.035(6) 0.075(14) 0.078(11) 0.017(9) 0.019(7) 0.004(7)
O006 0.053(9) 0.17(3) 0.091(14) 0.047(14) 0.015(10) 0.071(14)
C00C 0.029(8) 0.066(14) 0.057(12) 0.012(9) 0.018(8) -0.012(8)
C00D 0.034(9) 0.09(2) 0.15(2) 0.008(16) 0.037(11) 0.008(11)
N00F 0.049(9) 0.091(19) 0.068(14) -0.016(11) 0.008(9) -0.012(9)
C00G 0.014(7) 0.10(2) 0.17(3) 0.039(17) 0.040(11) 0.007(10)
C00L 0.059(10) 0.058(16) 0.062(12) 0.036(10) -0.026(9) 0.000(11)
C00N 0.043(9) 0.07(2) 0.093(17) -0.029(12) -0.003(10) 0.017(10)
C00P 0.058(11) 0.09(2) 0.082(15) 0.017(12) 0.013(11) -0.025(11)
C00T 0.051(12) 0.23(5) 0.14(3) 0.08(3) 0.017(15) -0.010(19)
C00U 0.046(9) 0.083(19) 0.081(15) 0.003(12) 0.029(9) -0.004(10)
O00X 0.032(6) 0.11(2) 0.15(2) -0.073(15) 0.031(9) -0.016(9)
C00Y 0.082(18) 0.15(3) 0.09(2) -0.015(18) 0.014(15) 0.06(2)
C00Z 0.080(15) 0.09(3) 0.13(3) 0.005(18) 0.018(15) -0.033(15)
C010 0.071(13) 0.06(2) 0.11(2) 0.009(13) -0.001(14) -0.003(12)
C011 0.073(13) 0.09(3) 0.15(3) 0.021(17) 0.034(16) 0.007(14)
C012 0.21(3) 0.08(3) 0.072(18) -0.034(14) -0.024(19) -0.08(2)
C013 0.26(6) 0.23(8) 0.22(6) 0.02(4) -0.02(5) -0.18(6)

loop_
_atom_type_symbol
_atom_type_description
_atom_type_scat_dispersion_real
_atom_type_scat_dispersion_imag
_atom_type_scat_source
C C 0.0000 0.0000 'International Tables Vol C Tables 4.2.6.8 and 6.1.1.4'
H H 0.0000 0.0000 'International Tables Vol C Tables 4.2.6.8 and 6.1.1.4'
N N 0.0000 0.0000 'International Tables Vol C Tables 4.2.6.8 and 6.1.1.4'
O O 0.0000 0.0000 'International Tables Vol C Tables 4.2.6.8 and 6.1.1.4'
P P 0.0000 0.0000 'International Tables Vol C Tables 4.2.6.8 and 6.1.1.4'

loop_
_geom_angle_atom_site_label_1
_geom_angle_atom_site_label_2
_geom_angle_atom_site_label_3
_geom_angle
_geom_angle_site_symmetry_1
_geom_angle_site_symmetry_3
_geom_angle_publ_flag
C00C N2 N3 128.6(11) . . ?
C00C N2 C00H 111.3(12) . . ?
N3 N2 C00H 120.0 . . ?
C00K N3 N2 120.0 . . ?
N3 C00K N00B 120.0 . . ?
C004 N00B C00K 120.0 . . ?
N1 C004 C00H 121.5(13) . . ?
N1 C004 N00B 118.4(13) . . ?
C00H C004 N00B 120.0 . . ?
C00P C00H C004 134.1(12) . . ?
C00P C00H N2 105.9(12) . . ?
C004 C00H N2 120.0 . . ?
O2 C3 C00V 126.4(13) . . ?
O2 C3 C00W 113.6(13) . . ?
C00V C3 C00W 120.0 . . ?
O2 C3 P001 31.3(10) . . ?
C00V C3 P001 95.1(8) . . ?
C00W C3 P001 144.9(7) . . ?
C00Q C00V C3 120.0 . . ?
C00Q C00V P001 177.1(5) . . ?
C3 C00V P001 57.1(7) . . ?
C00R C00Q C00V 120.0 . . ?
C00Q C00R C015 120.0 . . ?
C00W C015 C00R 120.0 . . ?
C015 C00W C3 120.0 . . ?
O00X P001 O002 118.1(16) . . ?
O00X P001 O2 119.5(13) . . ?
O002 P001 O2 97.6(12) . . ?
O00X P001 N4 109.0(14) . . ?
O002 P001 N4 106.9(13) . . ?
O2 P001 N4 104.3(13) . . ?
O00X P001 C00U 95.7(13) . . ?
O002 P001 C00U 28.5(9) . . ?
O2 P001 C00U 125.7(12) . . ?
N4 P001 C00U 100.8(11) . . ?
O00X P001 C3 100.1(10) . . ?
O002 P001 C3 95.4(10) . . ?
O2 P001 C3 24.8(9) . . ?
N4 P001 C3 127.9(10) . . ?
C00U P001 C3 118.5(9) . . ?
O00X P001 C00D 83.6(14) . . ?
O002 P001 C00D 129.6(11) . . ?
O2 P001 C00D 110.4(11) . . ?
N4 P001 C00D 27.1(9) . . ?
C00U P001 C00D 113.7(9) . . ?
C3 P001 C00D 126.9(7) . . ?
O00X P001 C00V 76.9(11) . . ?
O002 P001 C00V 92.8(11) . . ?
O2 P001 C00V 52.7(10) . . ?
N4 P001 C00V 152.2(9) . . ?
C00U P001 C00V 105.6(9) . . ?
C3 P001 C00V 27.8(3) . . ?
C00D P001 C00V 137.5(7) . . ?
C00C C1 C00P 108.1(17) . . ?
C3 O2 P001 123.8(18) . . ?
C00U O002 P001 120.1(16) . . ?
O5 C2 C00C 115.2(18) . . ?
O5 C2 C003 104(2) . . ?
C00C C2 C003 112(2) . . ?
O5 C2 C00L 102.5(17) . . ?
C00C C2 C00L 115.9(18) . . ?
C003 C2 C00L 106.2(19) . . ?
C00Y O3 C012 116(3) . . ?
N00F C003 C2 175(2) . . ?
C00D N4 P001 122.0(17) . . ?
C2 O5 C00N 116.7(15) . . ?
N2 C00C C1 109.8(14) . . ?
N2 C00C C2 122.1(17) . . ?
C1 C00C C2 128.0(16) . . ?
C00Y C00D N4 113(2) . . ?
C00Y C00D C4 114(3) . . ?
N4 C00D C4 108(2) . . ?
C00Y C00D P001 103.5(17) . . ?
N4 C00D P001 30.9(11) . . ?
C4 C00D P001 135(2) . . ?
O006 C00G C00N 115(2) . . ?
O006 C00G C00L 106(3) . . ?
C00N C00G C00L 107.3(16) . . ?
O1 C00L C2 119(2) . . ?
O1 C00L C00G 119(2) . . ?
C2 C00L C00G 100.3(15) . . ?
C00U C00N C00G 113(2) . . ?
C00U C00N O5 106.8(16) . . ?
C00G C00N O5 103(2) . . ?
C00H C00P C1 104.6(18) . . ?
C010 C00T C013 111(3) . . ?
O002 C00U C00N 105.3(18) . . ?
O002 C00U P001 31.5(10) . . ?
C00N C00U P001 136.5(14) . . ?
O3 C00Y O4 130(4) . . ?
O3 C00Y C00D 121(3) . . ?
O4 C00Y C00D 109(3) . . ?
C010 C00Z C011 112(3) . . ?
C00Z C010 C00T 122(3) . . ?
C00Z C010 C012 114(3) . . ?
C00T C010 C012 104(2) . . ?
O3 C012 C010 106(3) . . ?

loop_
_geom_bond_atom_site_label_1
_geom_bond_atom_site_label_2
_geom_bond_distance
_geom_bond_site_symmetry_2
_geom_bond_publ_flag
N2 C00C 1.218(18) . ?
N2 N3 1.3900 . ?
N2 C00H 1.3900 . ?
N3 C00K 1.3900 . ?
C00K N00B 1.3900 . ?
N00B C004 1.3900 . ?
C004 N1 1.26(2) . ?
C004 C00H 1.3900 . ?
C00H C00P 1.30(3) . ?
C3 O2 1.26(2) . ?
C3 C00V 1.3900 . ?
C3 C00W 1.3900 . ?
C3 P001 2.500(15) . ?
C00V C00Q 1.3900 . ?
C00V P001 2.97(2) . ?
C00Q C00R 1.3900 . ?
C00R C015 1.3900 . ?
C015 C00W 1.3900 . ?
P001 O00X 1.36(3) . ?
P001 O002 1.50(3) . ?
P001 O2 1.565(19) . ?
P001 N4 1.63(3) . ?
P001 C00U 2.50(3) . ?
P001 C00D 2.69(4) . ?
O1 C00L 1.24(3) . ?
C1 C00C 1.28(3) . ?
C1 C00P 1.43(3) . ?
O002 C00U 1.37(3) . ?
C2 O5 1.35(3) . ?
C2 C00C 1.41(3) . ?
C2 C003 1.46(3) . ?
C2 C00L 1.55(2) . ?
O3 C00Y 1.21(4) . ?
O3 C012 1.46(4) . ?
O4 C00Y 1.34(6) . ?
C003 N00F 1.12(3) . ?
N4 C00D 1.44(4) . ?
C4 C00D 1.49(3) . ?
O5 C00N 1.45(3) . ?
O006 C00G 1.31(4) . ?
C00D C00Y 1.44(5) . ?
C00G C00N 1.45(3) . ?
C00G C00L 1.58(3) . ?
C00N C00U 1.42(3) . ?
C00T C010 1.46(4) . ?
C00T C013 1.68(8) . ?
C00Z C010 1.30(3) . ?
C00Z C011 1.62(4) . ?
C010 C012 1.56(4) . ?

loop_
_geom_hbond_atom_site_label_D
_geom_hbond_atom_site_label_H
_geom_hbond_atom_site_label_A
_geom_hbond_distance_DH
_geom_hbond_distance_HA
_geom_hbond_distance_DA
_geom_hbond_angle_DHA
_geom_hbond_site_symmetry_A
_geom_hbond_publ_flag
O1 H1C O4 0.84 1.89 2.58(6) 138.2 1_565 yes
N1 H1B O1 0.88 2.36 3.21(3) 162.9 1_655 yes
N1 H1A O00X 0.88 1.83 2.69(4) 168.2 2_656 yes

loop_
_geom_torsion_atom_site_label_1
_geom_torsion_atom_site_label_2
_geom_torsion_atom_site_label_3
_geom_torsion_atom_site_label_4
_geom_torsion
_geom_torsion_site_symmetry_1
_geom_torsion_site_symmetry_2
_geom_torsion_site_symmetry_3
_geom_torsion_site_symmetry_4
_geom_torsion_publ_flag
C00C N2 N3 C00K 177(2) . . . . ?
C00H N2 N3 C00K 0.0 . . . . ?
N2 N3 C00K N00B 0.0 . . . . ?
N3 C00K N00B C004 0.0 . . . . ?
C00K N00B C004 N1 -176.4(17) . . . . ?
C00K N00B C004 C00H 0.0 . . . . ?
N1 C004 C00H C00P -7(3) . . . . ?
N00B C004 C00H C00P 177(2) . . . . ?
N1 C004 C00H N2 176.3(17) . . . . ?
N00B C004 C00H N2 0.0 . . . . ?
C00C N2 C00H C00P 4.7(18) . . . . ?
N3 N2 C00H C00P -177.9(18) . . . . ?
C00C N2 C00H C004 -177.4(17) . . . . ?
N3 N2 C00H C004 0.0 . . . . ?
O2 C3 C00V C00Q 179(2) . . . . ?
C00W C3 C00V C00Q 0.0 . . . . ?
P001 C3 C00V C00Q -179.6(10) . . . . ?
O2 C3 C00V P001 -1.4(16) . . . . ?
C00W C3 C00V P001 179.6(10) . . . . ?
C3 C00V C00Q C00R 0.0 . . . . ?
C00V C00Q C00R C015 0.0 . . . . ?
C00Q C00R C015 C00W 0.0 . . . . ?
C00R C015 C00W C3 0.0 . . . . ?
O2 C3 C00W C015 -179(2) . . . . ?
C00V C3 C00W C015 0.0 . . . . ?
P001 C3 C00W C015 179.3(18) . . . . ?
C00V C3 O2 P001 3(3) . . . . ?
C00W C3 O2 P001 -178.3(14) . . . . ?
O00X P001 O2 C3 -42(3) . . . . ?
O002 P001 O2 C3 86(2) . . . . ?
N4 P001 O2 C3 -164(2) . . . . ?
C00U P001 O2 C3 81(3) . . . . ?
C00D P001 O2 C3 -136(2) . . . . ?
C00V P001 O2 C3 -1.3(14) . . . . ?
O00X P001 O002 C00U -42(2) . . . . ?
O2 P001 O002 C00U -171.0(19) . . . . ?
N4 P001 O002 C00U 81(2) . . . . ?
C3 P001 O002 C00U -146.1(17) . . . . ?
C00D P001 O002 C00U 64(2) . . . . ?
C00V P001 O002 C00U -118.3(18) . . . . ?
O00X P001 N4 C00D -22(2) . . . . ?
O002 P001 N4 C00D -150.3(18) . . . . ?
O2 P001 N4 C00D 106.9(19) . . . . ?
C00U P001 N4 C00D -121.7(17) . . . . ?
C3 P001 N4 C00D 98.5(18) . . . . ?
C00V P001 N4 C00D 76(2) . . . . ?
C00C C2 O5 C00N -154.2(18) . . . . ?
C003 C2 O5 C00N 83(2) . . . . ?
C00L C2 O5 C00N -27(3) . . . . ?
N3 N2 C00C C1 177.1(17) . . . . ?
C00H N2 C00C C1 -6(2) . . . . ?
N3 N2 C00C C2 1(3) . . . . ?
C00H N2 C00C C2 177.9(18) . . . . ?
C00P C1 C00C N2 4(3) . . . . ?
C00P C1 C00C C2 -179(2) . . . . ?
O5 C2 C00C N2 -64(3) . . . . ?
C003 C2 C00C N2 55(3) . . . . ?
C00L C2 C00C N2 176(2) . . . . ?
O5 C2 C00C C1 120(3) . . . . ?
C003 C2 C00C C1 -121(3) . . . . ?
C00L C2 C00C C1 1(4) . . . . ?
P001 N4 C00D C00Y -78(3) . . . . ?
P001 N4 C00D C4 155.9(19) . . . . ?
O5 C2 C00L O1 163(2) . . . . ?
C00C C2 C00L O1 -71(3) . . . . ?
C003 C2 C00L O1 54(3) . . . . ?
O5 C2 C00L C00G 31(3) . . . . ?
C00C C2 C00L C00G 157(2) . . . . ?
C003 C2 C00L C00G -78(2) . . . . ?
O006 C00G C00L O1 -35(3) . . . . ?
C00N C00G C00L O1 -158(2) . . . . ?
O006 C00G C00L C2 97(2) . . . . ?
C00N C00G C00L C2 -26(3) . . . . ?
O006 C00G C00N C00U 140(2) . . . . ?
C00L C00G C00N C00U -103(2) . . . . ?
O006 C00G C00N O5 -105(2) . . . . ?
C00L C00G C00N O5 12(3) . . . . ?
C2 O5 C00N C00U 130(2) . . . . ?
C2 O5 C00N C00G 10(3) . . . . ?
C004 C00H C00P C1 -179.2(16) . . . . ?
N2 C00H C00P C1 -2(2) . . . . ?
C00C C1 C00P C00H -1(3) . . . . ?
P001 O002 C00U C00N 174.1(17) . . . . ?
C00G C00N C00U O002 -71(3) . . . . ?
O5 C00N C00U O002 175.8(17) . . . . ?
C00G C00N C00U P001 -67(3) . . . . ?
O5 C00N C00U P001 -179.7(17) . . . . ?
C012 O3 C00Y O4 8(8) . . . . ?
C012 O3 C00Y C00D 174(3) . . . . ?
N4 C00D C00Y O3 -1(4) . . . . ?
C4 C00D C00Y O3 122(3) . . . . ?
P001 C00D C00Y O3 -32(3) . . . . ?
N4 C00D C00Y O4 168(5) . . . . ?
C4 C00D C00Y O4 -69(5) . . . . ?
P001 C00D C00Y O4 137(5) . . . . ?
C011 C00Z C010 C00T -48(4) . . . . ?
C011 C00Z C010 C012 78(3) . . . . ?
C013 C00T C010 C00Z -66(5) . . . . ?
C013 C00T C010 C012 164(3) . . . . ?
C00Y O3 C012 C010 -116(3) . . . . ?
C00Z C010 C012 O3 48(3) . . . . ?
C00T C010 C012 O3 -177(3) . . . . ?
